data_2225918
loop_
_publ_author_name
'Chen, Xiao'
'Fu, Xinliang'
'Qiu, Yongkuan'
'Yuan, Jialong'

_publ_section_title
;
 2,7-Dibromo-9,9-dimethyl-9<i>H</i>-fluorene
;
_journal_coeditor_code LH5021
_journal_issue 5
_journal_name_full 'Acta Crystallographica Section E'
_journal_page_first o1034
_journal_paper_doi 10.1107/S1600536810012171
_journal_volume 66
_journal_year 2010
_chemical_formula_iupac 'C15 H12 Br2'
_chemical_formula_moiety 'C15 H12 Br2'
_chemical_formula_sum 'C15 H12 Br2'
_chemical_formula_weight 352.07
_chemical_name_systematic
;
2,7-Dibromo-9,9-dimethyl-9<i>H</i>-fluorene
;
_space_group_IT_number 63
_symmetry_cell_setting orthorhombic
_symmetry_space_group_name_Hall '-C 2c 2'
_symmetry_space_group_name_H-M 'C m c m'
_atom_sites_solution_hydrogens geom
_atom_sites_solution_primary direct
_atom_sites_solution_secondary difmap
_cell_angle_alpha 90.00
_cell_angle_beta 90.00
_cell_angle_gamma 90.00
_cell_formula_units_Z 4
_cell_length_a 17.097(4)
_cell_length_b 11.161(3)
_cell_length_c 6.9120(17)
_cell_measurement_reflns_used 958
_cell_measurement_temperature 296(2)
_cell_measurement_theta_max 24.10
_cell_measurement_theta_min 2.38
_cell_volume 1318.9(6)
_computing_cell_refinement 'SAINT (Bruker, 1998)'
_computing_data_collection 'SMART (Bruker, 1998)'
_computing_data_reduction 'SAINT (Bruker, 1998)'
_computing_molecular_graphics 'DIAMOND (Brandenburg & Berndt, 1999)'
_computing_publication_material 'SHELXL97 (Sheldrick, 2008)'
_computing_structure_refinement 'SHELXL97 (Sheldrick, 2008)'
_computing_structure_solution 'SHELXS97 (Sheldrick, 2008)'
_diffrn_ambient_temperature 296(2)
_diffrn_measured_fraction_theta_full 1.000
_diffrn_measured_fraction_theta_max 1.000
_diffrn_measurement_device_type 'Bruker SMART CCD'
_diffrn_measurement_method '\f and \w scans'
_diffrn_radiation_monochromator graphite
_diffrn_radiation_source 'fine-focus sealed tube'
_diffrn_radiation_type MoK\a
_diffrn_radiation_wavelength 0.71073
_diffrn_reflns_av_R_equivalents 0.0466
_diffrn_reflns_av_sigmaI/netI 0.0396
_diffrn_reflns_limit_h_max 20
_diffrn_reflns_limit_h_min -18
_diffrn_reflns_limit_k_max 11
_diffrn_reflns_limit_k_min -13
_diffrn_reflns_limit_l_max 8
_diffrn_reflns_limit_l_min -7
_diffrn_reflns_number 3295
_diffrn_reflns_theta_full 25.02
_diffrn_reflns_theta_max 25.02
_diffrn_reflns_theta_min 2.18
_exptl_absorpt_coefficient_mu 6.120
_exptl_absorpt_correction_T_max 1.000000
_exptl_absorpt_correction_T_min 0.082723
_exptl_absorpt_correction_type multi-scan
_exptl_absorpt_process_details '(SADABS; Sheldrick, 1996)'
_exptl_crystal_colour Colourless
_exptl_crystal_density_diffrn 1.773
_exptl_crystal_density_method 'not measured'
_exptl_crystal_description Block
_exptl_crystal_F_000 688
_exptl_crystal_size_max 0.38
_exptl_crystal_size_mid 0.36
_exptl_crystal_size_min 0.32
_refine_diff_density_max 0.423
_refine_diff_density_min -0.376
_refine_ls_extinction_coef 0.0097(9)
_refine_ls_extinction_expression Fc^*^=kFc[1+0.001xFc^2^\l^3^/sin(2\q)]^-1/4^
_refine_ls_extinction_method 'SHELXL97 (Sheldrick, 2008)'
_refine_ls_goodness_of_fit_ref 1.048
_refine_ls_hydrogen_treatment constr
_refine_ls_matrix_type full
_refine_ls_number_parameters 54
_refine_ls_number_reflns 662
_refine_ls_number_restraints 0
_refine_ls_restrained_S_all 1.048
_refine_ls_R_factor_all 0.0477
_refine_ls_R_factor_gt 0.0315
_refine_ls_shift/su_max 0.000
_refine_ls_shift/su_mean 0.000
_refine_ls_structure_factor_coef Fsqd
_refine_ls_weighting_details 'calc w=1/[\s^2^(Fo^2^)+(0.0321P)^2^+2.5078P] where P=(Fo^2^+2Fc^2^)/3'
_refine_ls_weighting_scheme calc
_refine_ls_wR_factor_gt 0.0756
_refine_ls_wR_factor_ref 0.0851
_reflns_number_gt 499
_reflns_number_total 662
_reflns_threshold_expression I>2\s(I)
_cod_data_source_file lh5021.cif
_cod_data_source_block I
_cod_depositor_comments
;
The following automatic conversions were performed:
'_symmetry_cell_setting' value 'Orthorhombic' changed to 'orthorhombic'
according to '/home/saulius/struct/CIF-dictionaries/cif_core.dic'
dictionary named 'cif_core.dic' version 2.4.1 from 2010-06-29.

Automatic conversion script
Id: cif_fix_enum 1527 2010-12-29 10:47:43Z saulius 
;
_cod_original_cell_volume 1319.0(6)
_cod_database_code 2225918
_cod_database_fobs_code 2225918

loop_
_symmetry_equiv_pos_as_xyz
'x, y, z'
'-x, -y, z+1/2'
'-x, y, -z+1/2'
'x, -y, -z'
'x+1/2, y+1/2, z'
'-x+1/2, -y+1/2, z+1/2'
'-x+1/2, y+1/2, -z+1/2'
'x+1/2, -y+1/2, -z'
'-x, -y, -z'
'x, y, -z-1/2'
'x, -y, z-1/2'
'-x, y, z'
'-x+1/2, -y+1/2, -z'
'x+1/2, y+1/2, -z-1/2'
'x+1/2, -y+1/2, z-1/2'
'-x+1/2, y+1/2, z'

loop_
_atom_site_type_symbol
_atom_site_label
_atom_site_fract_x
_atom_site_fract_y
_atom_site_fract_z
_atom_site_U_iso_or_equiv
_atom_site_adp_type
_atom_site_calc_flag
_atom_site_refinement_flags
_atom_site_occupancy
_atom_site_disorder_assembly
_atom_site_disorder_group
Br Br1 0.19165(3) 0.13056(5) 0.2500 0.0696(4) Uani d S 1 . .
C C1 0.3008(3) 0.0990(4) 0.2500 0.0416(11) Uani d S 1 . .
C C2 0.3248(3) -0.0185(4) 0.2500 0.0407(12) Uani d S 1 . .
H H2 0.2883 -0.0804 0.2500 0.049 Uiso calc SR 1 . .
C C3 0.4037(3) -0.0430(4) 0.2500 0.0373(11) Uani d S 1 . .
H H3 0.4210 -0.1220 0.2500 0.045 Uiso calc SR 1 . .
C C4 0.4574(3) 0.0500(3) 0.2500 0.0318(10) Uani d S 1 . .
C C5 0.4314(3) 0.1684(4) 0.2500 0.0332(10) Uani d S 1 . .
C C6 0.3527(3) 0.1946(4) 0.2500 0.0392(11) Uani d S 1 . .
H H6 0.3350 0.2734 0.2500 0.047 Uiso calc SR 1 . .
C C7 0.5000 0.2560(5) 0.2500 0.0373(15) Uani d S 1 . .
C C8 0.5000 0.3344(4) 0.0682(8) 0.0533(14) Uani d S 1 . .
H H8A 0.5000 0.2845 -0.0442 0.080 Uiso d SR 1 . .
H H8B 0.5481 0.3785 0.0613 0.080 Uiso d PR 0.50 . .
H H8C 0.4569 0.3894 0.0736 0.080 Uiso d PR 0.50 . .

loop_
_atom_site_aniso_label
_atom_site_aniso_U_11
_atom_site_aniso_U_22
_atom_site_aniso_U_33
_atom_site_aniso_U_12
_atom_site_aniso_U_13
_atom_site_aniso_U_23
Br1 0.0319(4) 0.0648(5) 0.1121(6) 0.0034(3) 0.000 0.000
C1 0.026(2) 0.048(3) 0.051(3) 0.001(2) 0.000 0.000
C2 0.038(3) 0.039(3) 0.046(3) -0.006(2) 0.000 0.000
C3 0.043(3) 0.026(2) 0.043(3) -0.0029(19) 0.000 0.000
C4 0.034(2) 0.029(2) 0.033(2) 0.0008(18) 0.000 0.000
C5 0.036(3) 0.028(2) 0.036(2) -0.0029(19) 0.000 0.000
C6 0.036(3) 0.031(2) 0.050(3) 0.006(2) 0.000 0.000
C7 0.032(3) 0.027(3) 0.053(4) 0.000 0.000 0.000
C8 0.047(3) 0.042(2) 0.071(4) 0.000 0.000 0.017(3)

loop_
_atom_type_symbol
_atom_type_description
_atom_type_scat_dispersion_real
_atom_type_scat_dispersion_imag
_atom_type_scat_source
C C 0.0033 0.0016 'International Tables Vol C Tables 4.2.6.8 and 6.1.1.4'
H H 0.0000 0.0000 'International Tables Vol C Tables 4.2.6.8 and 6.1.1.4'
Br Br -0.2901 2.4595 'International Tables Vol C Tables 4.2.6.8 and 6.1.1.4'

loop_
_geom_angle_atom_site_label_1
_geom_angle_atom_site_label_2
_geom_angle_atom_site_label_3
_geom_angle_site_symmetry_1
_geom_angle_site_symmetry_3
_geom_angle
_geom_angle_publ_flag
C2 C1 C6 . . 122.9(4) ?
C2 C1 Br1 . . 118.1(4) ?
C6 C1 Br1 . . 119.1(4) ?
C1 C2 C3 . . 118.8(4) ?
C1 C2 H2 . . 120.6 ?
C3 C2 H2 . . 120.6 ?
C2 C3 C4 . . 120.0(4) ?
C2 C3 H3 . . 120.0 ?
C4 C3 H3 . . 120.0 ?
C3 C4 C5 . . 119.9(4) ?
C3 C4 C4 . 3_655 131.5(2) ?
C5 C4 C4 . 3_655 108.6(3) ?
C6 C5 C4 . . 120.9(4) ?
C6 C5 C7 . . 127.9(4) ?
C4 C5 C7 . . 111.2(4) ?
C5 C6 C1 . . 117.5(4) ?
C5 C6 H6 . . 121.2 ?
C1 C6 H6 . . 121.2 ?
C5 C7 C5 . 3_655 100.3(5) ?
C5 C7 C8 . 10_556 111.47(14) ?
C5 C7 C8 3_655 10_556 111.47(14) ?
C5 C7 C8 . . 111.47(14) ?
C5 C7 C8 3_655 . 111.47(14) ?
C8 C7 C8 10_556 . 110.3(5) ?
C7 C8 H8A . . 109.5 ?
C7 C8 H8B . . 109.5 ?
H8A C8 H8B . . 104.9 ?
C7 C8 H8C . . 109.5 ?
H8A C8 H8C . . 113.8 ?
H8B C8 H8C . . 109.5 ?

loop_
_geom_bond_atom_site_label_1
_geom_bond_atom_site_label_2
_geom_bond_site_symmetry_2
_geom_bond_distance
_geom_bond_publ_flag
Br1 C1 . 1.899(4) ?
C1 C2 . 1.374(7) ?
C1 C6 . 1.388(7) ?
C2 C3 . 1.377(6) ?
C2 H2 . 0.9300 ?
C3 C4 . 1.386(6) ?
C3 H3 . 0.9300 ?
C4 C5 . 1.394(6) ?
C4 C4 3_655 1.457(9) ?
C5 C6 . 1.377(6) ?
C5 C7 . 1.528(6) ?
C6 H6 . 0.9300 ?
C7 C5 3_655 1.528(6) ?
C7 C8 10_556 1.531(6) ?
C7 C8 . 1.531(6) ?
C8 H8A . 0.9561 ?
C8 H8B . 0.9600 ?
C8 H8C . 0.9600 ?

loop_
_geom_torsion_atom_site_label_1
_geom_torsion_atom_site_label_2
_geom_torsion_atom_site_label_3
_geom_torsion_atom_site_label_4
_geom_torsion_site_symmetry_1
_geom_torsion_site_symmetry_2
_geom_torsion_site_symmetry_3
_geom_torsion_site_symmetry_4
_geom_torsion
_geom_torsion_publ_flag
C6 C1 C2 C3 . . . . 0.0 ?
Br1 C1 C2 C3 . . . . 180.0 ?
C1 C2 C3 C4 . . . . 0.0 ?
C2 C3 C4 C5 . . . . 0.0 ?
C2 C3 C4 C4 . . . 3_655 180.0 ?
C3 C4 C5 C6 . . . . 0.0 ?
C4 C4 C5 C6 3_655 . . . 180.0 ?
C3 C4 C5 C7 . . . . 180.0 ?
C4 C4 C5 C7 3_655 . . . 0.0 ?
C4 C5 C6 C1 . . . . 0.0 ?
C7 C5 C6 C1 . . . . 180.0 ?
C2 C1 C6 C5 . . . . 0.0 ?
Br1 C1 C6 C5 . . . . 180.0 ?
C6 C5 C7 C5 . . . 3_655 180.0 ?
C4 C5 C7 C5 . . . 3_655 0.0 ?
C6 C5 C7 C8 . . . 10_556 61.9(3) ?
C4 C5 C7 C8 . . . 10_556 -118.1(3) ?
C6 C5 C7 C8 . . . . -61.9(3) ?
C4 C5 C7 C8 . . . . 118.1(3) ?
